data_1513811
loop_
_publ_author_name
'Cui, Jian'
'Jia, Qun'
'Feng, Ruo-Zhu'
'Liu, Shan-Shan'
'He, Tian'
'Zhang, Chi'

_publ_section_title
;
 Boron trifluoride etherate functioning as a fluorine source in an
 iodosobenzene-mediated intramolecular aminofluorination of homoallylic
 amines.
;
_journal_issue 5
_journal_name_full 'Organic letters'
_journal_page_first 1442
_journal_page_last 1445
_journal_paper_doi 10.1021/ol500238k
_journal_volume 16
_journal_year 2014
_chemical_formula_sum 'C15 H20 F N O2 S'
_chemical_formula_weight 297.38
_chemical_name_systematic
; 
 ? 
;
_space_group_IT_number 14
_symmetry_cell_setting monoclinic
_symmetry_space_group_name_Hall '-P 2ybc'
_symmetry_space_group_name_H-M 'P 1 21/c 1'
_atom_sites_solution_hydrogens geom
_atom_sites_solution_primary direct
_atom_sites_solution_secondary difmap
_audit_creation_method SHELXL-97
_cell_angle_alpha 90.00
_cell_angle_beta 110.83(3)
_cell_angle_gamma 90.00
_cell_formula_units_Z 4
_cell_length_a 17.462(4)
_cell_length_b 6.3470(13)
_cell_length_c 13.727(3)
_cell_measurement_reflns_used 4011
_cell_measurement_temperature 113(2)
_cell_measurement_theta_max 27.8864
_cell_measurement_theta_min 3.1757
_cell_volume 1421.9(6)
_computing_cell_refinement crystalclear
_computing_data_collection crystalclear
_computing_data_reduction crystalclear
_computing_molecular_graphics 'Bruker SHELXTL'
_computing_publication_material 'Bruker SHELXTL'
_computing_structure_refinement 'SHELXL-97 (Sheldrick, 1997)'
_computing_structure_solution 'SHELXS-97 (Sheldrick, 1990)'
_diffrn_ambient_temperature 113(2)
_diffrn_measured_fraction_theta_full 0.983
_diffrn_measured_fraction_theta_max 0.983
_diffrn_measurement_device_type 'rigaku saturn'
_diffrn_measurement_method '\w scans'
_diffrn_radiation_monochromator confocal
_diffrn_radiation_source 'rotating anode'
_diffrn_radiation_type MoK\a
_diffrn_radiation_wavelength 0.71073
_diffrn_reflns_av_R_equivalents 0.0268
_diffrn_reflns_av_sigmaI/netI 0.0278
_diffrn_reflns_limit_h_max 23
_diffrn_reflns_limit_h_min -22
_diffrn_reflns_limit_k_max 5
_diffrn_reflns_limit_k_min -8
_diffrn_reflns_limit_l_max 16
_diffrn_reflns_limit_l_min -18
_diffrn_reflns_number 10627
_diffrn_reflns_theta_full 27.99
_diffrn_reflns_theta_max 27.99
_diffrn_reflns_theta_min 3.18
_diffrn_standards_decay_% 0
_diffrn_standards_interval_count 0
_diffrn_standards_interval_time 0
_diffrn_standards_number 0
_exptl_absorpt_coefficient_mu 0.240
_exptl_absorpt_correction_T_max 0.9764
_exptl_absorpt_correction_T_min 0.9536
_exptl_absorpt_correction_type multi-scan
_exptl_absorpt_process_details crystalclear
_exptl_crystal_density_diffrn 1.389
_exptl_crystal_density_method 'not measured'
_exptl_crystal_F_000 632
_exptl_crystal_size_max 0.20
_exptl_crystal_size_mid 0.18
_exptl_crystal_size_min 0.10
_refine_diff_density_max 0.293
_refine_diff_density_min -0.451
_refine_diff_density_rms 0.049
_refine_ls_extinction_method none
_refine_ls_goodness_of_fit_ref 1.090
_refine_ls_hydrogen_treatment constr
_refine_ls_matrix_type full
_refine_ls_number_parameters 182
_refine_ls_number_reflns 3371
_refine_ls_number_restraints 0
_refine_ls_restrained_S_all 1.090
_refine_ls_R_factor_all 0.0415
_refine_ls_R_factor_gt 0.0345
_refine_ls_shift/su_max 0.004
_refine_ls_shift/su_mean 0.000
_refine_ls_structure_factor_coef Fsqd
_refine_ls_weighting_details 'calc w=1/[\s^2^(Fo^2^)+(0.0581P)^2^+0.3062P] where P=(Fo^2^+2Fc^2^)/3'
_refine_ls_weighting_scheme calc
_refine_ls_wR_factor_gt 0.0973
_refine_ls_wR_factor_ref 0.1017
_reflns_number_gt 2782
_reflns_number_total 3371
_reflns_threshold_expression >2sigma(I)
_cod_data_source_file ol500238k_si_006.cif
_cod_data_source_block r130720c1
_cod_depositor_comments
;
The following automatic conversions were performed:

'_symmetry_cell_setting' value 'Monoclinic' changed to 'monoclinic'
according to
/usr/data/users/saulius/crontab/automatic-downloads/current/ACS/lib/dictionaries/cif_core.dic
dictionary named 'cif_core.dic' version 2.4.2 from
2011-04-26.

'_exptl_absorpt_correction_type' value 'MULTI-SCAN'
changed to 'multi-scan' according to
/usr/data/users/saulius/crontab/automatic-downloads/current/ACS/lib/dictionaries/cif_core.dic
dictionary named 'cif_core.dic' version 2.4.2 from
2011-04-26.

'_refine_ls_hydrogen_treatment' value 'CONSTR' changed
to 'constr' according to
/usr/data/users/saulius/crontab/automatic-downloads/current/ACS/lib/dictionaries/cif_core.dic
dictionary named 'cif_core.dic' version 2.4.2 from 2011-04-26.

Automatic conversion script
Id: cif_fix_values 2281 2013-09-26 08:29:07Z andrius 
;
_cod_original_cell_volume 1422.0(5)
_cod_original_sg_symbol_H-M P2(1)/c
_cod_database_code 1513811

loop_
_symmetry_equiv_pos_as_xyz
'x, y, z'
'-x, y+1/2, -z+1/2'
'-x, -y, -z'
'x, -y-1/2, z-1/2'

loop_
_atom_site_label
_atom_site_type_symbol
_atom_site_fract_x
_atom_site_fract_y
_atom_site_fract_z
_atom_site_U_iso_or_equiv
_atom_site_adp_type
_atom_site_occupancy
_atom_site_symmetry_multiplicity
_atom_site_calc_flag
_atom_site_refinement_flags
S1 S 0.21467(2) 0.75850(5) 0.13510(3) 0.01880(11) Uani 1 1 d .
F1 F 0.47754(5) 0.50215(13) 0.30269(6) 0.0228(2) Uani 1 1 d .
O1 O 0.23500(7) 0.92582(15) 0.07839(8) 0.0267(2) Uani 1 1 d .
O2 O 0.17104(6) 0.80130(17) 0.20390(8) 0.0276(2) Uani 1 1 d .
N1 N 0.30120(7) 0.65047(18) 0.20583(8) 0.0168(2) Uani 1 1 d .
C1 C 0.15966(8) 0.5670(2) 0.04440(10) 0.0177(3) Uani 1 1 d .
C2 C 0.11063(9) 0.4233(2) 0.07112(11) 0.0247(3) Uani 1 1 d .
H2 H 0.1028 0.4351 0.1359 0.030 Uiso 1 1 calc R
C3 C 0.07344(10) 0.2632(3) 0.00292(12) 0.0296(3) Uani 1 1 d .
H3 H 0.0401 0.1647 0.0216 0.035 Uiso 1 1 calc R
C4 C 0.08362(9) 0.2423(2) -0.09289(11) 0.0233(3) Uani 1 1 d .
C5 C 0.13160(8) 0.3901(2) -0.11912(10) 0.0212(3) Uani 1 1 d .
H5 H 0.1387 0.3798 -0.1844 0.025 Uiso 1 1 calc R
C6 C 0.16925(8) 0.5522(2) -0.05164(10) 0.0205(3) Uani 1 1 d .
H6 H 0.2015 0.6529 -0.0709 0.025 Uiso 1 1 calc R
C7 C 0.04355(11) 0.0646(3) -0.16571(13) 0.0373(4) Uani 1 1 d .
H7A H 0.0741 -0.0661 -0.1405 0.056 Uiso 1 1 calc R
H7B H 0.0434 0.0966 -0.2356 0.056 Uiso 1 1 calc R
H7C H -0.0130 0.0474 -0.1685 0.056 Uiso 1 1 calc R
C8 C 0.30170(8) 0.4781(2) 0.27973(10) 0.0165(3) Uani 1 1 d .
H8 H 0.2444 0.4283 0.2657 0.020 Uiso 1 1 calc R
C9 C 0.33962(9) 0.5544(2) 0.39244(10) 0.0203(3) Uani 1 1 d .
H9A H 0.3902 0.6347 0.4012 0.024 Uiso 1 1 calc R
H9B H 0.3008 0.6499 0.4083 0.024 Uiso 1 1 calc R
C10 C 0.36001(9) 0.3694(2) 0.46850(10) 0.0223(3) Uani 1 1 d .
H10A H 0.3840 0.4228 0.5408 0.027 Uiso 1 1 calc R
H10B H 0.3092 0.2917 0.4617 0.027 Uiso 1 1 calc R
C11 C 0.42044(9) 0.2212(2) 0.44635(10) 0.0207(3) Uani 1 1 d .
H11A H 0.4334 0.1027 0.4965 0.025 Uiso 1 1 calc R
H11B H 0.4720 0.2978 0.4557 0.025 Uiso 1 1 calc R
C12 C 0.38490(9) 0.1351(2) 0.33537(10) 0.0216(3) Uani 1 1 d .
H12A H 0.3403 0.0351 0.3311 0.026 Uiso 1 1 calc R
H12B H 0.4282 0.0553 0.3204 0.026 Uiso 1 1 calc R
C13 C 0.35113(8) 0.3039(2) 0.25139(10) 0.0170(3) Uani 1 1 d .
H13 H 0.3127 0.2310 0.1884 0.020 Uiso 1 1 calc R
C14 C 0.41151(8) 0.4251(2) 0.21622(10) 0.0180(3) Uani 1 1 d .
H14 H 0.4320 0.3357 0.1706 0.022 Uiso 1 1 calc R
C15 C 0.36233(8) 0.6097(2) 0.15586(10) 0.0195(3) Uani 1 1 d .
H15A H 0.3978 0.7342 0.1616 0.023 Uiso 1 1 calc R
H15B H 0.3350 0.5736 0.0813 0.023 Uiso 1 1 calc R

loop_
_atom_site_aniso_label
_atom_site_aniso_U_11
_atom_site_aniso_U_22
_atom_site_aniso_U_33
_atom_site_aniso_U_23
_atom_site_aniso_U_13
_atom_site_aniso_U_12
S1 0.01976(18) 0.01581(18) 0.01820(18) -0.00002(12) 0.00352(13) 0.00265(12)
F1 0.0160(4) 0.0282(4) 0.0212(4) 0.0010(3) 0.0029(3) -0.0031(3)
O1 0.0325(6) 0.0159(5) 0.0266(5) 0.0046(4) 0.0043(4) -0.0008(4)
O2 0.0271(5) 0.0298(6) 0.0259(5) -0.0041(4) 0.0097(4) 0.0087(4)
N1 0.0167(5) 0.0179(6) 0.0147(5) 0.0017(4) 0.0041(4) 0.0001(4)
C1 0.0140(6) 0.0197(6) 0.0166(6) 0.0016(5) 0.0021(5) 0.0017(5)
C2 0.0239(7) 0.0325(8) 0.0194(7) 0.0001(6) 0.0097(6) -0.0056(6)
C3 0.0307(8) 0.0340(9) 0.0255(8) 0.0008(6) 0.0120(6) -0.0146(6)
C4 0.0222(7) 0.0238(7) 0.0203(7) 0.0003(5) 0.0031(5) -0.0030(5)
C5 0.0193(6) 0.0277(7) 0.0151(6) 0.0012(5) 0.0040(5) -0.0010(5)
C6 0.0182(6) 0.0232(7) 0.0181(6) 0.0050(5) 0.0041(5) -0.0031(5)
C7 0.0445(10) 0.0332(9) 0.0312(8) -0.0070(7) 0.0098(7) -0.0158(8)
C8 0.0159(6) 0.0176(6) 0.0156(6) 0.0017(5) 0.0050(5) -0.0005(5)
C9 0.0266(7) 0.0195(6) 0.0151(6) -0.0013(5) 0.0078(5) 0.0064(5)
C10 0.0277(7) 0.0243(7) 0.0160(6) 0.0018(5) 0.0090(5) 0.0057(6)
C11 0.0249(7) 0.0200(7) 0.0170(6) 0.0033(5) 0.0072(5) 0.0043(5)
C12 0.0319(7) 0.0137(6) 0.0209(7) -0.0004(5) 0.0114(6) 0.0016(5)
C13 0.0216(6) 0.0144(6) 0.0143(6) -0.0030(5) 0.0056(5) -0.0031(5)
C14 0.0195(6) 0.0193(6) 0.0149(6) -0.0019(5) 0.0059(5) -0.0008(5)
C15 0.0190(6) 0.0216(7) 0.0183(6) 0.0023(5) 0.0070(5) -0.0009(5)

loop_
_atom_type_symbol
_atom_type_description
_atom_type_scat_dispersion_real
_atom_type_scat_dispersion_imag
_atom_type_scat_source
C C 0.0033 0.0016 'International Tables Vol C Tables 4.2.6.8 and 6.1.1.4'
H H 0.0000 0.0000 'International Tables Vol C Tables 4.2.6.8 and 6.1.1.4'
N N 0.0061 0.0033 'International Tables Vol C Tables 4.2.6.8 and 6.1.1.4'
O O 0.0106 0.0060 'International Tables Vol C Tables 4.2.6.8 and 6.1.1.4'
F F 0.0171 0.0103 'International Tables Vol C Tables 4.2.6.8 and 6.1.1.4'
S S 0.1246 0.1234 'International Tables Vol C Tables 4.2.6.8 and 6.1.1.4'

loop_
_geom_angle_atom_site_label_1
_geom_angle_atom_site_label_2
_geom_angle_atom_site_label_3
_geom_angle
O1 S1 O2 120.60(7)
O1 S1 N1 106.21(6)
O2 S1 N1 106.53(6)
O1 S1 C1 107.79(6)
O2 S1 C1 108.20(7)
N1 S1 C1 106.75(6)
C15 N1 C8 110.86(10)
C15 N1 S1 117.75(9)
C8 N1 S1 119.65(9)
C2 C1 C6 120.01(13)
C2 C1 S1 120.00(11)
C6 C1 S1 119.88(10)
C3 C2 C1 119.45(14)
C3 C2 H2 120.3
C1 C2 H2 120.3
C2 C3 C4 121.57(14)
C2 C3 H3 119.2
C4 C3 H3 119.2
C5 C4 C3 118.14(13)
C5 C4 C7 121.02(14)
C3 C4 C7 120.84(14)
C6 C5 C4 121.04(13)
C6 C5 H5 119.5
C4 C5 H5 119.5
C5 C6 C1 119.77(12)
C5 C6 H6 120.1
C1 C6 H6 120.1
C4 C7 H7A 109.5
C4 C7 H7B 109.5
H7A C7 H7B 109.5
C4 C7 H7C 109.5
H7A C7 H7C 109.5
H7B C7 H7C 109.5
N1 C8 C9 110.60(11)
N1 C8 C13 102.94(10)
C9 C8 C13 113.84(11)
N1 C8 H8 109.7
C9 C8 H8 109.7
C13 C8 H8 109.7
C10 C9 C8 111.12(11)
C10 C9 H9A 109.4
C8 C9 H9A 109.4
C10 C9 H9B 109.4
C8 C9 H9B 109.4
H9A C9 H9B 108.0
C11 C10 C9 110.37(11)
C11 C10 H10A 109.6
C9 C10 H10A 109.6
C11 C10 H10B 109.6
C9 C10 H10B 109.6
H10A C10 H10B 108.1
C10 C11 C12 110.83(12)
C10 C11 H11A 109.5
C12 C11 H11A 109.5
C10 C11 H11B 109.5
C12 C11 H11B 109.5
H11A C11 H11B 108.1
C11 C12 C13 114.32(11)
C11 C12 H12A 108.7
C13 C12 H12A 108.7
C11 C12 H12B 108.7
C13 C12 H12B 108.7
H12A C12 H12B 107.6
C14 C13 C12 118.02(12)
C14 C13 C8 103.47(10)
C12 C13 C8 114.46(11)
C14 C13 H13 106.7
C12 C13 H13 106.7
C8 C13 H13 106.7
F1 C14 C15 109.01(11)
F1 C14 C13 111.08(10)
C15 C14 C13 104.10(11)
F1 C14 H14 110.8
C15 C14 H14 110.8
C13 C14 H14 110.8
N1 C15 C14 104.09(10)
N1 C15 H15A 110.9
C14 C15 H15A 110.9
N1 C15 H15B 110.9
C14 C15 H15B 110.9
H15A C15 H15B 109.0

loop_
_geom_bond_atom_site_label_1
_geom_bond_atom_site_label_2
_geom_bond_distance
S1 O1 1.4339(11)
S1 O2 1.4346(11)
S1 N1 1.6286(12)
S1 C1 1.7604(14)
F1 C14 1.4157(15)
N1 C15 1.4826(17)
N1 C8 1.4900(16)
C1 C2 1.387(2)
C1 C6 1.3900(19)
C2 C3 1.378(2)
C2 H2 0.9500
C3 C4 1.395(2)
C3 H3 0.9500
C4 C5 1.388(2)
C4 C7 1.505(2)
C5 C6 1.3841(19)
C5 H5 0.9500
C6 H6 0.9500
C7 H7A 0.9800
C7 H7B 0.9800
C7 H7C 0.9800
C8 C9 1.5291(18)
C8 C13 1.5353(18)
C8 H8 1.0000
C9 C10 1.5266(19)
C9 H9A 0.9900
C9 H9B 0.9900
C10 C11 1.5229(19)
C10 H10A 0.9900
C10 H10B 0.9900
C11 C12 1.5273(19)
C11 H11A 0.9900
C11 H11B 0.9900
C12 C13 1.5302(18)
C12 H12A 0.9900
C12 H12B 0.9900
C13 C14 1.5160(18)
C13 H13 1.0000
C14 C15 1.5139(18)
C14 H14 1.0000
C15 H15A 0.9900
C15 H15B 0.9900

loop_
_geom_torsion_atom_site_label_1
_geom_torsion_atom_site_label_2
_geom_torsion_atom_site_label_3
_geom_torsion_atom_site_label_4
_geom_torsion
O1 S1 N1 C15 -44.13(11)
O2 S1 N1 C15 -173.87(10)
C1 S1 N1 C15 70.69(11)
O1 S1 N1 C8 176.20(9)
O2 S1 N1 C8 46.46(11)
C1 S1 N1 C8 -68.99(11)
O1 S1 C1 C2 -159.69(11)
O2 S1 C1 C2 -27.75(13)
N1 S1 C1 C2 86.56(12)
O1 S1 C1 C6 24.16(13)
O2 S1 C1 C6 156.09(11)
N1 S1 C1 C6 -89.60(12)
C6 C1 C2 C3 1.7(2)
S1 C1 C2 C3 -174.49(12)
C1 C2 C3 C4 -0.2(2)
C2 C3 C4 C5 -1.0(2)
C2 C3 C4 C7 179.08(16)
C3 C4 C5 C6 0.8(2)
C7 C4 C5 C6 -179.24(14)
C4 C5 C6 C1 0.6(2)
C2 C1 C6 C5 -1.8(2)
S1 C1 C6 C5 174.34(10)
C15 N1 C8 C9 108.27(12)
S1 N1 C8 C9 -109.53(11)
C15 N1 C8 C13 -13.70(13)
S1 N1 C8 C13 128.50(10)
N1 C8 C9 C10 -165.94(11)
C13 C8 C9 C10 -50.62(15)
C8 C9 C10 C11 59.68(15)
C9 C10 C11 C12 -59.56(15)
C10 C11 C12 C13 50.89(16)
C11 C12 C13 C14 80.02(15)
C11 C12 C13 C8 -42.11(16)
N1 C8 C13 C14 31.85(12)
C9 C8 C13 C14 -87.90(13)
N1 C8 C13 C12 161.61(10)
C9 C8 C13 C12 41.86(16)
C12 C13 C14 F1 -49.10(15)
C8 C13 C14 F1 78.47(12)
C12 C13 C14 C15 -166.27(11)
C8 C13 C14 C15 -38.71(12)
C8 N1 C15 C14 -9.94(13)
S1 N1 C15 C14 -152.94(9)
F1 C14 C15 N1 -88.63(12)
C13 C14 C15 N1 29.96(12)
